data_4134649
loop_
_publ_author_name
'Chen, Xu-Lang'
'Shen, Yun-Jia'
'Gao, Chao'
'Yang, Jian'
'Sun, Xin'
'Zhang, Xin'
'Yang, Yu-Dong'
'Wei, Gong-Ping'
'Xiang, Jun-Feng'
'Sessler, Jonathan L.'
'Gong, Han-Yuan'

_publ_section_title
;
 Regulating the Structures of Self-Assembled Mechanically Interlocked
 Moleculecular Constructs via Dianion Precursor Substituent Effects.
;
_journal_name_full 'Journal of the American Chemical Society'
_journal_paper_doi 10.1021/jacs.9b13473
_journal_year 2020
_chemical_formula_sum 'C90 H102 N14 O44 Tb2'
_chemical_formula_weight 2401.69
_space_group_crystal_system triclinic
_space_group_IT_number 2
_space_group_name_Hall '-P 1'
_space_group_name_H-M_alt 'P -1'
_atom_sites_solution_hydrogens geom
_audit_creation_method SHELXL-2018/3
_cell_angle_alpha 81.29(3)
_cell_angle_beta 89.58(3)
_cell_angle_gamma 77.57(3)
_cell_formula_units_Z 1
_cell_length_a 13.410(3)
_cell_length_b 13.637(3)
_cell_length_c 13.674(3)
_cell_measurement_reflns_used 8153
_cell_measurement_temperature 100(2)
_cell_measurement_theta_max 24.999
_cell_measurement_theta_min 1.555
_cell_volume 2413.0(10)
_computing_cell_refinement 'CrystalClear (Rigaku Inc., 2008)'
_computing_data_collection 'CrystalClear (Rigaku Inc., 2008)'
_computing_data_reduction 'CrystalClear (Rigaku Inc., 2008)'
_computing_structure_refinement 'SHELXL-2018/3 (Sheldrick, 2018)'
_computing_structure_solution 'SHELXT 2014/5 (Sheldrick, 2014)'
_diffrn_ambient_temperature 100(2)
_diffrn_detector_area_resol_mean 28.5714
_diffrn_measured_fraction_theta_full 0.960
_diffrn_measured_fraction_theta_max 0.960
_diffrn_measurement_device
;
Saturn724+ (2x2 bin mode)
;
_diffrn_measurement_method dtprofit.ref
_diffrn_radiation_type MoK\a
_diffrn_radiation_wavelength 0.71073
_diffrn_reflns_av_R_equivalents 0.0716
_diffrn_reflns_av_unetI/netI 0.1043
_diffrn_reflns_Laue_measured_fraction_full 0.960
_diffrn_reflns_Laue_measured_fraction_max 0.960
_diffrn_reflns_limit_h_max 15
_diffrn_reflns_limit_h_min -14
_diffrn_reflns_limit_k_max 16
_diffrn_reflns_limit_k_min -16
_diffrn_reflns_limit_l_max 16
_diffrn_reflns_limit_l_min -16
_diffrn_reflns_number 19756
_diffrn_reflns_point_group_measured_fraction_full 0.960
_diffrn_reflns_point_group_measured_fraction_max 0.960
_diffrn_reflns_theta_full 24.999
_diffrn_reflns_theta_max 24.999
_diffrn_reflns_theta_min 1.555
_exptl_absorpt_coefficient_mu 1.558
_exptl_absorpt_correction_T_max 1.0000
_exptl_absorpt_correction_T_min 0.6141
_exptl_absorpt_correction_type multi-scan
_exptl_crystal_colour yellow
_exptl_crystal_density_diffrn 1.653
_exptl_crystal_description prism
_exptl_crystal_F_000 1222
_exptl_crystal_size_max 0.37
_exptl_crystal_size_mid 0.21
_exptl_crystal_size_min 0.18
_refine_diff_density_max 0.831
_refine_diff_density_min -1.548
_refine_diff_density_rms 0.143
_refine_ls_extinction_method none
_refine_ls_goodness_of_fit_ref 1.013
_refine_ls_hydrogen_treatment constr
_refine_ls_matrix_type full
_refine_ls_number_parameters 676
_refine_ls_number_reflns 8153
_refine_ls_number_restraints 0
_refine_ls_restrained_S_all 1.013
_refine_ls_R_factor_all 0.0816
_refine_ls_R_factor_gt 0.0663
_refine_ls_shift/su_max 0.000
_refine_ls_shift/su_mean 0.000
_refine_ls_structure_factor_coef Fsqd
_refine_ls_weighting_details 'w=1/[\s^2^(Fo^2^)+(0.0500P)^2^+12.0000P] where P=(Fo^2^+2Fc^2^)/3'
_refine_ls_weighting_scheme calc
_refine_ls_wR_factor_gt 0.1415
_refine_ls_wR_factor_ref 0.1508
_reflns_Friedel_coverage 0.000
_reflns_number_gt 6917
_reflns_number_total 8153
_reflns_threshold_expression 'I > 2\s(I)'
_cod_data_source_file ja9b13473_si_019.cif
_cod_data_source_block D
_cod_depositor_comments
;
The following automatic conversions were performed:

data item '_exptl_absorpt_correction_type' value 'Multi-scan' was
changed to 'multi-scan' in accordance with the
/home/data/users/saulius/crontab/automatic-downloads/rss-feeds/ACS/lib/dictionaries/cif_core.dic
dictionary named 'cif_core.dic' version 2.4.2 last updated on
2011-04-26.

Automatic conversion script
Id: cif_fix_values 7556 2019-12-06 15:28:31Z antanas 
;
_cod_original_cell_volume 2413.1(9)
_cod_database_code 4134649
_shelx_shelxl_version_number 2018/3
_shelx_space_group_comment
;
The symmetry employed for this shelxl refinement is uniquely defined
by the following loop, which should always be used as a source of
symmetry information in preference to the above space-group names.
They are only intended as comments.
;

loop_
_space_group_symop_operation_xyz
'x, y, z'
'-x, -y, -z'

loop_
_atom_site_label
_atom_site_type_symbol
_atom_site_fract_x
_atom_site_fract_y
_atom_site_fract_z
_atom_site_U_iso_or_equiv
_atom_site_adp_type
_atom_site_occupancy
_atom_site_site_symmetry_order
_atom_site_calc_flag
_atom_site_refinement_flags_posn
_atom_site_refinement_flags_adp
_atom_site_refinement_flags_occupancy
_atom_site_disorder_assembly
_atom_site_disorder_group
Tb1 Tb 0.23858(3) 0.25432(3) 0.24311(3) 0.02338(13) Uani 1 1 d . . . . .
O1 O 0.3467(4) 0.0660(4) 0.2169(4) 0.0340(14) Uani 1 1 d . . . . .
O1W O 0.1211(4) 0.3606(6) 0.1241(5) 0.055(2) Uani 1 1 d . . . . .
O2 O 0.3115(4) 0.1961(5) 0.0982(4) 0.0371(14) Uani 1 1 d . . . . .
O2W O 0.4058(4) 0.2294(4) 0.3101(4) 0.0251(12) Uani 1 1 d . . . . .
O3 O 0.4138(6) 0.2016(5) -0.0586(5) 0.061(2) Uani 1 1 d . . . . .
H3B H 0.372956 0.224128 -0.018263 0.092 Uiso 1 1 calc R U . . .
O3W O 0.1134(4) 0.1548(4) 0.2149(4) 0.0280(12) Uani 1 1 d . . . . .
O4 O 0.2423(4) 0.4463(5) 0.0045(4) 0.0404(16) Uani 1 1 d . . . . .
O4W O 0.0806(5) -0.3896(6) 0.8970(5) 0.066(2) Uani 1 1 d . . . . .
O5 O 0.3169(4) 0.3854(4) 0.1544(4) 0.0265(12) Uani 1 1 d . . . . .
O5W O 0.5238(5) -0.0819(6) 0.3282(5) 0.060(2) Uani 1 1 d . . . . .
O6 O 0.4962(4) 0.4077(5) 0.1937(4) 0.0353(14) Uani 1 1 d . . . . .
H6B H 0.441773 0.390458 0.204383 0.053 Uiso 1 1 calc R U . . .
O7 O 0.2126(4) 0.3874(4) 0.3490(4) 0.0254(12) Uani 1 1 d . . . . .
O8 O 0.0846(4) 0.3124(4) 0.3333(4) 0.0285(12) Uani 1 1 d . . . . .
O9 O -0.0765(4) 0.3490(4) 0.4314(4) 0.0330(14) Uani 1 1 d . . . . .
H9B H -0.036409 0.320640 0.393604 0.050 Uiso 1 1 calc R U . . .
O10 O 0.3971(4) 0.1008(5) 0.4742(4) 0.0346(14) Uani 1 1 d . . . . .
O11 O 0.2439(4) 0.1410(4) 0.3954(4) 0.0248(12) Uani 1 1 d . . . . .
O12 O 0.1018(4) 0.0522(4) 0.4619(4) 0.0353(14) Uani 1 1 d . . . . .
H12C H 0.127916 0.093502 0.426585 0.053 Uiso 1 1 calc R U . . .
O13 O 0.0886(4) -0.2329(4) 0.7404(4) 0.0325(13) Uani 1 1 d . . . . .
O14 O 0.2512(4) -0.2992(4) 0.7816(4) 0.0375(14) Uani 1 1 d . . . . .
O15 O 0.3903(4) -0.2105(5) 0.7185(4) 0.0435(17) Uani 1 1 d . . . . .
H15B H 0.364825 -0.253260 0.752402 0.065 Uiso 1 1 calc R U . . .
O16 O 0.1195(5) 0.0578(6) 0.0524(6) 0.061(2) Uani 1 1 d . . . . .
O17 O 0.3339(6) 0.6269(6) 0.2893(6) 0.070(2) Uani 1 1 d . . . . .
N1 N 0.2576(6) 0.4298(6) 0.7409(5) 0.044(2) Uani 1 1 d . . . . .
N2 N 0.3680(6) 0.5000(6) 0.6593(5) 0.0380(18) Uani 1 1 d . . . . .
N3 N 0.3389(5) 0.6399(6) 0.5377(5) 0.0358(17) Uani 1 1 d . . . . .
N4 N 0.2947(5) 0.7820(5) 0.4152(5) 0.0313(16) Uani 1 1 d . . . . .
N5 N 0.1454(5) 0.8566(5) 0.3525(5) 0.0319(16) Uani 1 1 d . . . . .
N6 N 0.1888(6) 0.0230(6) -0.0942(6) 0.048(2) Uani 1 1 d . . . . .
N7 N 0.2734(7) 0.6816(7) 0.1308(7) 0.059(2) Uani 1 1 d . . . . .
C1 C 0.2675(8) 0.5112(7) 0.6786(7) 0.044(2) Uani 1 1 d . . . . .
H1A H 0.215330 0.565732 0.653095 0.052 Uiso 1 1 calc R U . . .
C2 C 0.3518(8) 0.3662(8) 0.7629(8) 0.051(3) Uani 1 1 d . . . . .
H2A H 0.364712 0.304375 0.805021 0.061 Uiso 1 1 calc R U . . .
C3 C 0.4216(8) 0.4092(7) 0.7127(7) 0.046(2) Uani 1 1 d . . . . .
H3A H 0.491729 0.383525 0.713549 0.055 Uiso 1 1 calc R U . . .
C4 C 0.4092(7) 0.5730(7) 0.5944(6) 0.037(2) Uani 1 1 d . . . . .
C5 C 0.5131(6) 0.5692(7) 0.5931(7) 0.036(2) Uani 1 1 d . . . . .
H5A H 0.559274 0.519737 0.634198 0.043 Uiso 1 1 calc R U . . .
C6 C 0.5444(7) 0.6434(7) 0.5271(6) 0.035(2) Uani 1 1 d . . . . .
H6A H 0.613455 0.644080 0.522951 0.042 Uiso 1 1 calc R U . . .
C7 C 0.4739(6) 0.7167(7) 0.4669(6) 0.036(2) Uani 1 1 d . . . . .
H7A H 0.493265 0.768311 0.423507 0.043 Uiso 1 1 calc R U . . .
C8 C 0.3735(6) 0.7086(6) 0.4755(6) 0.0288(18) Uani 1 1 d . . . . .
C9 C 0.1950(6) 0.7807(6) 0.4200(6) 0.0324(19) Uani 1 1 d . . . . .
H9A H 0.165743 0.735376 0.462493 0.039 Uiso 1 1 calc R U . . .
C10 C 0.3082(7) 0.8591(7) 0.3421(6) 0.038(2) Uani 1 1 d . . . . .
H10A H 0.369920 0.875780 0.323026 0.045 Uiso 1 1 calc R U . . .
C11 C 0.2152(6) 0.9056(7) 0.3036(7) 0.038(2) Uani 1 1 d . . . . .
H11A H 0.200578 0.960919 0.253042 0.045 Uiso 1 1 calc R U . . .
C12 C 0.0333(6) 0.8884(6) 0.3428(8) 0.040(2) Uani 1 1 d . . . . .
H12A H 0.015538 0.949829 0.294783 0.048 Uiso 1 1 calc R U . . .
H12B H 0.006337 0.904285 0.405920 0.048 Uiso 1 1 calc R U . . .
C13 C -0.0169(7) 0.8081(7) 0.3109(7) 0.040(2) Uani 1 1 d . . . . .
C14 C 0.0035(7) 0.7781(8) 0.2179(7) 0.048(2) Uani 1 1 d . . . . .
H14A H 0.049027 0.805476 0.176131 0.058 Uiso 1 1 calc R U . . .
C15 C -0.0453(8) 0.7072(8) 0.1895(7) 0.050(3) Uani 1 1 d . . . . .
H15A H -0.030518 0.685801 0.128521 0.060 Uiso 1 1 calc R U . . .
C16 C -0.1152(8) 0.6668(8) 0.2482(7) 0.046(2) Uani 1 1 d . . . . .
C17 C -0.1375(7) 0.6997(8) 0.3389(7) 0.047(2) Uani 1 1 d . . . . .
H17A H -0.185249 0.674477 0.379245 0.057 Uiso 1 1 calc R U . . .
C18 C -0.0884(7) 0.7703(7) 0.3693(7) 0.040(2) Uani 1 1 d . . . . .
H18A H -0.104043 0.792343 0.429820 0.048 Uiso 1 1 calc R U . . .
C19 C 0.1602(8) 0.4169(8) 0.7850(7) 0.052(3) Uani 1 1 d . . . . .
H19A H 0.110692 0.480707 0.769399 0.063 Uiso 1 1 calc R U . . .
H19B H 0.169936 0.402596 0.856351 0.063 Uiso 1 1 calc R U . . .
C20 C 0.1233(5) 0.3780(6) 0.3692(6) 0.0250(17) Uani 1 1 d . . . . .
C21 C 0.0586(5) 0.4422(6) 0.4357(6) 0.0227(16) Uani 1 1 d . . . . .
C22 C 0.0943(6) 0.5182(6) 0.4712(6) 0.0257(17) Uani 1 1 d . . . . .
H22A H 0.157614 0.530549 0.451783 0.031 Uiso 1 1 calc R U . . .
C23 C -0.0371(6) 0.4234(6) 0.4648(6) 0.0258(17) Uani 1 1 d . . . . .
C24 C 0.3175(6) 0.4308(6) 0.0662(6) 0.0309(19) Uani 1 1 d . . . . .
C25 C 0.4116(6) 0.4666(6) 0.0325(5) 0.0219(16) Uani 1 1 d . . . . .
C26 C 0.4165(6) 0.5149(6) -0.0639(6) 0.0314(19) Uani 1 1 d . . . . .
H26A H 0.360489 0.525447 -0.106874 0.038 Uiso 1 1 calc R U . . .
C27 C 0.4971(6) 0.4526(6) 0.0968(5) 0.0273(18) Uani 1 1 d . . . . .
C28 C 0.3590(6) 0.1054(7) 0.1312(6) 0.0326(19) Uani 1 1 d . . . . .
C29 C 0.4311(6) 0.0514(6) 0.0623(6) 0.0286(18) Uani 1 1 d . . . . .
C30 C 0.4536(7) 0.1018(6) -0.0271(7) 0.035(2) Uani 1 1 d . . . . .
C31 C 0.4775(6) -0.0517(7) 0.0904(6) 0.035(2) Uani 1 1 d . . . . .
H31A H 0.462591 -0.086568 0.150620 0.042 Uiso 1 1 calc R U . . .
C32 C 0.3094(6) 0.0865(6) 0.4625(6) 0.0279(18) Uani 1 1 d . . . . .
C33 C 0.2763(6) 0.0009(6) 0.5264(6) 0.0276(18) Uani 1 1 d . . . . .
C34 C 0.1742(6) -0.0096(6) 0.5270(6) 0.0269(18) Uani 1 1 d . . . . .
C35 C 0.1452(6) -0.0858(6) 0.5937(6) 0.0299(19) Uani 1 1 d . . . . .
H35A H 0.077525 -0.092045 0.593650 0.036 Uiso 1 1 calc R U . . .
C36 C 0.2149(6) -0.1526(6) 0.6599(6) 0.0241(17) Uani 1 1 d . . . . .
C37 C 0.3166(6) -0.1452(6) 0.6578(6) 0.0307(19) Uani 1 1 d . . . . .
C38 C 0.3464(6) -0.0675(7) 0.5913(6) 0.032(2) Uani 1 1 d . . . . .
H38A H 0.414340 -0.062155 0.591052 0.039 Uiso 1 1 calc R U . . .
C39 C 0.1815(6) -0.2348(6) 0.7320(6) 0.0303(19) Uani 1 1 d . . . . .
C40 C 0.1741(7) 0.0748(8) -0.0186(8) 0.051(3) Uani 1 1 d . . . . .
H40A H 0.207423 0.128028 -0.019166 0.061 Uiso 1 1 calc R U . . .
C41 C 0.2575(8) 0.0449(9) -0.1739(8) 0.064(3) Uani 1 1 d . . . . .
H41A H 0.257665 -0.000448 -0.221199 0.096 Uiso 1 1 calc R U . . .
H41B H 0.234597 0.113823 -0.205936 0.096 Uiso 1 1 calc R U . . .
H41C H 0.325340 0.035908 -0.147024 0.096 Uiso 1 1 calc R U . . .
C42 C 0.1376(9) -0.0592(9) -0.1006(9) 0.068(3) Uani 1 1 d . . . . .
H42A H 0.157259 -0.087604 -0.159727 0.103 Uiso 1 1 calc R U . . .
H42B H 0.156545 -0.110807 -0.043914 0.103 Uiso 1 1 calc R U . . .
H42C H 0.064990 -0.033606 -0.102338 0.103 Uiso 1 1 calc R U . . .
C43 C 0.2745(8) 0.6265(8) 0.2215(8) 0.055(3) Uani 1 1 d . . . . .
H43A H 0.227282 0.585464 0.233447 0.066 Uiso 1 1 calc R U . . .
C44 C 0.1999(8) 0.6780(9) 0.0545(8) 0.063(3) Uani 1 1 d . . . . .
H44A H 0.210434 0.721810 -0.004789 0.094 Uiso 1 1 calc R U . . .
H44B H 0.208904 0.609585 0.040980 0.094 Uiso 1 1 calc R U . . .
H44C H 0.131892 0.700135 0.076775 0.094 Uiso 1 1 calc R U . . .
C45 C 0.3475(9) 0.7436(10) 0.1002(10) 0.078(4) Uani 1 1 d . . . . .
H45A H 0.332474 0.776203 0.033077 0.116 Uiso 1 1 calc R U . . .
H45B H 0.343868 0.794279 0.142581 0.116 Uiso 1 1 calc R U . . .
H45C H 0.414960 0.701186 0.104813 0.116 Uiso 1 1 calc R U . . .

loop_
_atom_site_aniso_label
_atom_site_aniso_U_11
_atom_site_aniso_U_22
_atom_site_aniso_U_33
_atom_site_aniso_U_23
_atom_site_aniso_U_13
_atom_site_aniso_U_12
Tb1 0.0224(2) 0.0233(2) 0.0258(2) -0.00567(15) 0.00870(15) -0.00692(15)
O1 0.042(3) 0.034(3) 0.029(3) -0.007(3) 0.014(3) -0.011(3)
O1W 0.022(3) 0.079(5) 0.051(4) 0.030(4) -0.003(3) -0.010(3)
O2 0.046(4) 0.037(4) 0.029(3) -0.012(3) 0.010(3) -0.005(3)
O2W 0.018(3) 0.027(3) 0.027(3) -0.002(2) 0.006(2) 0.000(2)
O3 0.100(6) 0.028(4) 0.040(4) 0.003(3) 0.029(4) 0.013(4)
O3W 0.025(3) 0.030(3) 0.032(3) -0.008(2) 0.003(2) -0.010(2)
O4 0.031(3) 0.060(4) 0.030(3) 0.010(3) -0.006(3) -0.021(3)
O4W 0.033(4) 0.079(6) 0.071(5) 0.041(4) 0.000(4) -0.014(4)
O5 0.028(3) 0.027(3) 0.026(3) 0.002(2) 0.003(2) -0.013(2)
O5W 0.069(5) 0.066(5) 0.054(4) -0.003(4) 0.009(4) -0.041(4)
O6 0.029(3) 0.046(4) 0.030(3) 0.006(3) -0.001(3) -0.015(3)
O7 0.022(3) 0.023(3) 0.034(3) -0.012(2) 0.015(2) -0.005(2)
O8 0.018(3) 0.029(3) 0.041(3) -0.014(3) 0.006(2) -0.002(2)
O9 0.030(3) 0.033(3) 0.043(3) -0.017(3) 0.020(3) -0.013(3)
O10 0.021(3) 0.047(4) 0.034(3) 0.002(3) 0.001(3) -0.010(3)
O11 0.024(3) 0.023(3) 0.028(3) 0.001(2) 0.005(2) -0.009(2)
O12 0.023(3) 0.034(3) 0.045(4) 0.010(3) -0.001(3) -0.008(3)
O13 0.021(3) 0.038(3) 0.041(3) -0.007(3) 0.013(3) -0.011(3)
O14 0.035(3) 0.030(3) 0.044(4) 0.006(3) 0.006(3) -0.007(3)
O15 0.021(3) 0.051(4) 0.048(4) 0.024(3) -0.006(3) -0.006(3)
O16 0.054(5) 0.078(6) 0.063(5) -0.033(4) -0.002(4) -0.026(4)
O17 0.088(6) 0.052(5) 0.067(5) -0.015(4) -0.028(5) -0.001(4)
N1 0.056(5) 0.044(5) 0.034(4) 0.003(4) -0.004(4) -0.020(4)
N2 0.051(5) 0.033(4) 0.032(4) -0.001(3) -0.002(4) -0.016(4)
N3 0.034(4) 0.034(4) 0.038(4) -0.006(3) 0.002(3) -0.003(3)
N4 0.029(4) 0.028(4) 0.034(4) 0.000(3) 0.004(3) -0.002(3)
N5 0.040(4) 0.027(4) 0.031(4) -0.007(3) 0.004(3) -0.011(3)
N6 0.050(5) 0.048(5) 0.051(5) -0.015(4) -0.001(4) -0.014(4)
N7 0.074(6) 0.056(6) 0.053(6) -0.012(5) 0.006(5) -0.023(5)
C1 0.052(6) 0.039(6) 0.042(5) -0.001(4) -0.005(5) -0.018(5)
C2 0.060(7) 0.041(6) 0.052(6) -0.003(5) -0.009(5) -0.015(5)
C3 0.058(6) 0.030(5) 0.044(6) 0.005(4) -0.012(5) -0.003(5)
C4 0.051(6) 0.032(5) 0.028(5) -0.007(4) 0.004(4) -0.008(4)
C5 0.033(5) 0.033(5) 0.041(5) -0.012(4) -0.004(4) -0.002(4)
C6 0.034(5) 0.035(5) 0.036(5) -0.013(4) 0.007(4) -0.002(4)
C7 0.030(5) 0.035(5) 0.039(5) -0.003(4) 0.006(4) 0.000(4)
C8 0.029(5) 0.026(4) 0.029(4) -0.003(4) 0.002(4) 0.000(4)
C9 0.034(5) 0.026(5) 0.038(5) -0.004(4) 0.009(4) -0.010(4)
C10 0.035(5) 0.042(5) 0.037(5) -0.005(4) 0.015(4) -0.012(4)
C11 0.037(5) 0.030(5) 0.044(5) 0.007(4) 0.006(4) -0.013(4)
C12 0.026(5) 0.026(5) 0.066(7) 0.002(4) -0.008(4) -0.007(4)
C13 0.037(5) 0.028(5) 0.049(6) 0.008(4) -0.003(4) -0.006(4)
C14 0.043(6) 0.051(6) 0.052(6) -0.002(5) 0.011(5) -0.018(5)
C15 0.056(6) 0.056(7) 0.046(6) -0.016(5) 0.011(5) -0.025(5)
C16 0.055(6) 0.052(6) 0.032(5) 0.009(5) -0.007(5) -0.021(5)
C17 0.049(6) 0.051(6) 0.045(6) 0.000(5) 0.001(5) -0.022(5)
C18 0.041(5) 0.037(5) 0.042(5) -0.003(4) -0.002(4) -0.011(4)
C19 0.070(7) 0.058(7) 0.037(5) 0.002(5) -0.001(5) -0.039(6)
C20 0.018(4) 0.022(4) 0.033(4) -0.004(3) 0.004(3) 0.000(3)
C21 0.020(4) 0.020(4) 0.028(4) -0.008(3) 0.008(3) -0.002(3)
C22 0.022(4) 0.026(4) 0.029(4) -0.004(3) 0.008(3) -0.007(3)
C23 0.025(4) 0.023(4) 0.029(4) -0.007(3) 0.008(3) -0.002(3)
C24 0.032(5) 0.026(4) 0.035(5) 0.000(4) 0.007(4) -0.012(4)
C25 0.026(4) 0.018(4) 0.022(4) 0.002(3) 0.001(3) -0.008(3)
C26 0.033(5) 0.035(5) 0.025(4) 0.003(4) -0.001(4) -0.011(4)
C27 0.031(4) 0.030(4) 0.020(4) 0.004(3) 0.006(3) -0.010(4)
C28 0.035(5) 0.031(5) 0.036(5) -0.010(4) 0.009(4) -0.014(4)
C29 0.029(4) 0.023(4) 0.033(5) -0.002(4) 0.006(4) -0.007(3)
C30 0.038(5) 0.019(4) 0.043(5) 0.001(4) 0.005(4) 0.001(4)
C31 0.041(5) 0.036(5) 0.025(4) 0.006(4) 0.004(4) -0.006(4)
C32 0.030(5) 0.025(4) 0.028(4) -0.005(4) 0.008(4) -0.005(4)
C33 0.026(4) 0.020(4) 0.034(5) 0.003(3) 0.004(4) -0.004(3)
C34 0.022(4) 0.031(4) 0.028(4) -0.002(4) 0.003(3) -0.006(4)
C35 0.026(4) 0.037(5) 0.035(5) -0.015(4) 0.011(4) -0.017(4)
C36 0.022(4) 0.023(4) 0.030(4) -0.010(3) 0.010(3) -0.009(3)
C37 0.028(5) 0.031(5) 0.028(4) 0.009(4) 0.003(4) -0.002(4)
C38 0.021(4) 0.039(5) 0.037(5) -0.001(4) 0.008(4) -0.011(4)
C39 0.029(5) 0.029(5) 0.032(5) -0.006(4) 0.007(4) -0.003(4)
C40 0.044(6) 0.063(7) 0.049(6) -0.017(5) 0.001(5) -0.014(5)
C41 0.066(8) 0.078(9) 0.053(7) -0.017(6) 0.013(6) -0.021(7)
C42 0.088(9) 0.056(8) 0.072(8) -0.023(6) 0.004(7) -0.031(7)
C43 0.064(7) 0.047(6) 0.055(7) -0.015(5) 0.003(6) -0.010(5)
C44 0.061(7) 0.079(9) 0.049(7) -0.021(6) -0.006(6) -0.007(6)
C45 0.081(9) 0.073(9) 0.092(10) -0.007(7) 0.008(8) -0.050(8)

loop_
_atom_type_symbol
_atom_type_description
_atom_type_scat_dispersion_real
_atom_type_scat_dispersion_imag
_atom_type_scat_source
C C 0.0033 0.0016 'International Tables Vol C Tables 4.2.6.8 and 6.1.1.4'
H H 0.0000 0.0000 'International Tables Vol C Tables 4.2.6.8 and 6.1.1.4'
N N 0.0061 0.0033 'International Tables Vol C Tables 4.2.6.8 and 6.1.1.4'
O O 0.0106 0.0060 'International Tables Vol C Tables 4.2.6.8 and 6.1.1.4'
Tb Tb -0.1723 4.1537 'International Tables Vol C Tables 4.2.6.8 and 6.1.1.4'

loop_
_geom_angle_atom_site_label_1
_geom_angle_atom_site_label_2
_geom_angle_atom_site_label_3
_geom_angle
_geom_angle_site_symmetry_1
_geom_angle_site_symmetry_3
_geom_angle_publ_flag
O1W Tb1 O2W 142.95(19) . . ?
O1W Tb1 O2 81.0(2) . . ?
O2W Tb1 O2 88.38(19) . . ?
O1W Tb1 O11 140.99(18) . . ?
O2W Tb1 O11 74.00(17) . . ?
O2 Tb1 O11 121.26(19) . . ?
O1W Tb1 O5 70.37(19) . . ?
O2W Tb1 O5 72.59(18) . . ?
O2 Tb1 O5 71.84(19) . . ?
O11 Tb1 O5 143.58(17) . . ?
O1W Tb1 O3W 74.7(2) . . ?
O2W Tb1 O3W 139.29(18) . . ?
O2 Tb1 O3W 83.29(19) . . ?
O11 Tb1 O3W 76.66(17) . . ?
O5 Tb1 O3W 139.60(18) . . ?
O1W Tb1 O8 74.2(2) . . ?
O2W Tb1 O8 123.42(17) . . ?
O2 Tb1 O8 148.14(19) . . ?
O11 Tb1 O8 71.76(18) . . ?
O5 Tb1 O8 116.50(18) . . ?
O3W Tb1 O8 71.20(17) . . ?
O1W Tb1 O7 90.4(2) . . ?
O2W Tb1 O7 79.81(17) . . ?
O2 Tb1 O7 147.52(19) . . ?
O11 Tb1 O7 84.51(18) . . ?
O5 Tb1 O7 75.76(17) . . ?
O3W Tb1 O7 124.68(16) . . ?
O8 Tb1 O7 53.49(16) . . ?
O1W Tb1 O1 123.4(2) . . ?
O2W Tb1 O1 70.92(17) . . ?
O2 Tb1 O1 50.07(19) . . ?
O11 Tb1 O1 71.28(17) . . ?
O5 Tb1 O1 110.19(17) . . ?
O3W Tb1 O1 73.32(17) . . ?
O8 Tb1 O1 133.30(17) . . ?
O7 Tb1 O1 145.98(18) . . ?
O1W Tb1 C20 81.5(2) . . ?
O2W Tb1 C20 101.9(2) . . ?
O2 Tb1 C20 161.3(2) . . ?
O11 Tb1 C20 76.9(2) . . ?
O5 Tb1 C20 96.2(2) . . ?
O3W Tb1 C20 98.2(2) . . ?
O8 Tb1 C20 27.05(18) . . ?
O7 Tb1 C20 26.44(18) . . ?
O1 Tb1 C20 148.17(19) . . ?
O1W Tb1 C28 103.7(3) . . ?
O2W Tb1 C28 76.7(2) . . ?
O2 Tb1 C28 25.3(2) . . ?
O11 Tb1 C28 96.2(2) . . ?
O5 Tb1 C28 89.9(2) . . ?
O3W Tb1 C28 79.1(2) . . ?
O8 Tb1 C28 149.78(19) . . ?
O7 Tb1 C28 155.27(19) . . ?
O1 Tb1 C28 25.0(2) . . ?
C20 Tb1 C28 173.1(2) . . ?
C28 O1 Tb1 86.1(5) . . ?
C28 O2 Tb1 102.4(5) . . ?
C30 O3 H3B 109.5 . . ?
C24 O5 Tb1 137.4(5) . . ?
C27 O6 H6B 109.5 . . ?
C20 O7 Tb1 93.0(5) . . ?
C20 O8 Tb1 92.9(4) . . ?
C23 O9 H9B 109.5 . . ?
C32 O11 Tb1 140.2(4) . . ?
C34 O12 H12C 109.5 . . ?
C37 O15 H15B 109.5 . . ?
C1 N1 C2 109.9(8) . . ?
C1 N1 C19 123.3(9) . . ?
C2 N1 C19 126.6(8) . . ?
C1 N2 C3 109.3(8) . . ?
C1 N2 C4 123.5(8) . . ?
C3 N2 C4 127.2(8) . . ?
C8 N3 C4 115.5(7) . . ?
C9 N4 C10 109.1(7) . . ?
C9 N4 C8 123.5(7) . . ?
C10 N4 C8 127.3(7) . . ?
C9 N5 C11 109.0(7) . . ?
C9 N5 C12 124.0(7) . . ?
C11 N5 C12 126.6(7) . . ?
C40 N6 C42 121.1(9) . . ?
C40 N6 C41 122.1(9) . . ?
C42 N6 C41 116.8(9) . . ?
C43 N7 C45 123.4(10) . . ?
C43 N7 C44 121.1(9) . . ?
C45 N7 C44 115.4(9) . . ?
N1 C1 N2 106.8(9) . . ?
N1 C1 H1A 126.6 . . ?
N2 C1 H1A 126.6 . . ?
C3 C2 N1 107.8(9) . . ?
C3 C2 H2A 126.1 . . ?
N1 C2 H2A 126.1 . . ?
C2 C3 N2 106.2(9) . . ?
C2 C3 H3A 126.9 . . ?
N2 C3 H3A 126.9 . . ?
N3 C4 C5 125.6(8) . . ?
N3 C4 N2 113.3(8) . . ?
C5 C4 N2 121.1(8) . . ?
C6 C5 C4 116.1(9) . . ?
C6 C5 H5A 122.0 . . ?
C4 C5 H5A 122.0 . . ?
C5 C6 C7 120.8(8) . . ?
C5 C6 H6A 119.6 . . ?
C7 C6 H6A 119.6 . . ?
C8 C7 C6 116.0(8) . . ?
C8 C7 H7A 122.0 . . ?
C6 C7 H7A 122.0 . . ?
N3 C8 C7 125.9(8) . . ?
N3 C8 N4 114.4(7) . . ?
C7 C8 N4 119.6(7) . . ?
N5 C9 N4 107.4(7) . . ?
N5 C9 H9A 126.3 . . ?
N4 C9 H9A 126.3 . . ?
C11 C10 N4 107.0(7) . . ?
C11 C10 H10A 126.5 . . ?
N4 C10 H10A 126.5 . . ?
C10 C11 N5 107.5(8) . . ?
C10 C11 H11A 126.2 . . ?
N5 C11 H11A 126.2 . . ?
N5 C12 C13 113.3(7) . . ?
N5 C12 H12A 108.9 . . ?
C13 C12 H12A 108.9 . . ?
N5 C12 H12B 108.9 . . ?
C13 C12 H12B 108.9 . . ?
H12A C12 H12B 107.7 . . ?
C18 C13 C14 119.5(9) . . ?
C18 C13 C12 120.5(9) . . ?
C14 C13 C12 119.8(8) . . ?
C15 C14 C13 118.6(8) . . ?
C15 C14 H14A 120.7 . . ?
C13 C14 H14A 120.7 . . ?
C14 C15 C16 122.4(10) . . ?
C14 C15 H15A 118.8 . . ?
C16 C15 H15A 118.8 . . ?
C15 C16 C17 118.5(9) . . ?
C15 C16 C19 119.3(9) . 2_566 ?
C17 C16 C19 122.2(8) . 2_566 ?
C18 C17 C16 120.0(9) . . ?
C18 C17 H17A 120.0 . . ?
C16 C17 H17A 120.0 . . ?
C13 C18 C17 120.9(9) . . ?
C13 C18 H18A 119.6 . . ?
C17 C18 H18A 119.6 . . ?
N1 C19 C16 115.6(9) . 2_566 ?
N1 C19 H19A 108.4 . . ?
C16 C19 H19A 108.4 2_566 . ?
N1 C19 H19B 108.4 . . ?
C16 C19 H19B 108.4 2_566 . ?
H19A C19 H19B 107.4 . . ?
O7 C20 O8 120.6(7) . . ?
O7 C20 C21 121.5(7) . . ?
O8 C20 C21 117.9(6) . . ?
O7 C20 Tb1 60.5(4) . . ?
O8 C20 Tb1 60.0(4) . . ?
C21 C20 Tb1 177.9(5) . . ?
C22 C21 C23 119.6(7) . . ?
C22 C21 C20 120.1(6) . . ?
C23 C21 C20 120.3(7) . . ?
C21 C22 C23 121.1(7) . 2_566 ?
C21 C22 H22A 119.4 . . ?
C23 C22 H22A 119.4 2_566 . ?
O9 C23 C22 118.7(7) . 2_566 ?
O9 C23 C21 122.0(7) . . ?
C22 C23 C21 119.3(7) 2_566 . ?
O5 C24 O4 123.6(7) . . ?
O5 C24 C25 118.0(7) . . ?
O4 C24 C25 118.4(7) . . ?
C26 C25 C27 118.5(7) . . ?
C26 C25 C24 120.1(7) . . ?
C27 C25 C24 121.4(7) . . ?
C27 C26 C25 121.1(7) 2_665 . ?
C27 C26 H26A 119.5 2_665 . ?
C25 C26 H26A 119.5 . . ?
C26 C27 O6 118.2(7) 2_665 . ?
C26 C27 C25 120.5(7) 2_665 . ?
O6 C27 C25 121.3(6) . . ?
O1 C28 O2 120.7(8) . . ?
O1 C28 C29 122.4(8) . . ?
O2 C28 C29 116.9(7) . . ?
O1 C28 Tb1 68.9(5) . . ?
O2 C28 Tb1 52.3(4) . . ?
C29 C28 Tb1 165.7(5) . . ?
C30 C29 C31 119.5(8) . . ?
C30 C29 C28 120.9(8) . . ?
C31 C29 C28 119.6(7) . . ?
O3 C30 C29 123.1(8) . . ?
O3 C30 C31 116.0(8) . 2_655 ?
C29 C30 C31 120.8(8) . 2_655 ?
C30 C31 C29 119.7(7) 2_655 . ?
C30 C31 H31A 120.1 2_655 . ?
C29 C31 H31A 120.1 . . ?
O10 C32 O11 123.7(7) . . ?
O10 C32 C33 119.5(7) . . ?
O11 C32 C33 116.8(7) . . ?
C38 C33 C34 118.4(7) . . ?
C38 C33 C32 119.7(7) . . ?
C34 C33 C32 121.9(7) . . ?
O12 C34 C35 118.5(7) . . ?
O12 C34 C33 121.6(7) . . ?
C35 C34 C33 119.8(7) . . ?
C36 C35 C34 121.6(7) . . ?
C36 C35 H35A 119.2 . . ?
C34 C35 H35A 119.2 . . ?
C35 C36 C37 119.1(7) . . ?
C35 C36 C39 120.6(7) . . ?
C37 C36 C39 120.2(7) . . ?
O15 C37 C36 122.4(7) . . ?
O15 C37 C38 117.9(7) . . ?
C36 C37 C38 119.6(7) . . ?
C33 C38 C37 121.4(7) . . ?
C33 C38 H38A 119.3 . . ?
C37 C38 H38A 119.3 . . ?
O13 C39 O14 124.5(8) . . ?
O13 C39 C36 119.0(7) . . ?
O14 C39 C36 116.5(7) . . ?
O16 C40 N6 125.1(10) . . ?
O16 C40 H40A 117.5 . . ?
N6 C40 H40A 117.5 . . ?
N6 C41 H41A 109.5 . . ?
N6 C41 H41B 109.5 . . ?
H41A C41 H41B 109.5 . . ?
N6 C41 H41C 109.5 . . ?
H41A C41 H41C 109.5 . . ?
H41B C41 H41C 109.5 . . ?
N6 C42 H42A 109.5 . . ?
N6 C42 H42B 109.5 . . ?
H42A C42 H42B 109.5 . . ?
N6 C42 H42C 109.5 . . ?
H42A C42 H42C 109.5 . . ?
H42B C42 H42C 109.5 . . ?
O17 C43 N7 124.3(11) . . ?
O17 C43 H43A 117.9 . . ?
N7 C43 H43A 117.9 . . ?
N7 C44 H44A 109.5 . . ?
N7 C44 H44B 109.5 . . ?
H44A C44 H44B 109.5 . . ?
N7 C44 H44C 109.5 . . ?
H44A C44 H44C 109.5 . . ?
H44B C44 H44C 109.5 . . ?
N7 C45 H45A 109.5 . . ?
N7 C45 H45B 109.5 . . ?
H45A C45 H45B 109.5 . . ?
N7 C45 H45C 109.5 . . ?
H45A C45 H45C 109.5 . . ?
H45B C45 H45C 109.5 . . ?

loop_
_geom_bond_atom_site_label_1
_geom_bond_atom_site_label_2
_geom_bond_distance
_geom_bond_site_symmetry_2
_geom_bond_publ_flag
Tb1 O1W 2.361(6) . ?
Tb1 O2W 2.365(5) . ?
Tb1 O2 2.372(5) . ?
Tb1 O11 2.389(5) . ?
Tb1 O5 2.430(5) . ?
Tb1 O3W 2.441(5) . ?
Tb1 O8 2.443(5) . ?
Tb1 O7 2.455(5) . ?
Tb1 O1 2.738(6) . ?
Tb1 C20 2.816(8) . ?
Tb1 C28 2.927(9) . ?
O1 C28 1.239(10) . ?
O2 C28 1.279(10) . ?
O3 C30 1.355(10) . ?
O3 H3B 0.8200 . ?
O4 C24 1.280(10) . ?
O5 C24 1.269(9) . ?
O6 C27 1.374(9) . ?
O6 H6B 0.8200 . ?
O7 C20 1.256(8) . ?
O8 C20 1.282(9) . ?
O9 C23 1.376(9) . ?
O9 H9B 0.8200 . ?
O10 C32 1.248(9) . ?
O11 C32 1.300(9) . ?
O12 C34 1.370(9) . ?
O12 H12C 0.8200 . ?
O13 C39 1.244(9) . ?
O14 C39 1.258(10) . ?
O15 C37 1.367(9) . ?
O15 H15B 0.8200 . ?
O16 C40 1.235(11) . ?
O17 C43 1.228(12) . ?
N1 C1 1.323(11) . ?
N1 C2 1.376(12) . ?
N1 C19 1.469(11) . ?
N2 C1 1.352(11) . ?
N2 C3 1.391(11) . ?
N2 C4 1.430(11) . ?
N3 C8 1.325(10) . ?
N3 C4 1.322(11) . ?
N4 C9 1.342(10) . ?
N4 C10 1.378(11) . ?
N4 C8 1.450(10) . ?
N5 C9 1.338(11) . ?
N5 C11 1.377(10) . ?
N5 C12 1.473(10) . ?
N6 C40 1.329(12) . ?
N6 C42 1.447(12) . ?
N6 C41 1.460(12) . ?
N7 C43 1.347(13) . ?
N7 C45 1.458(12) . ?
N7 C44 1.455(12) . ?
C1 H1A 0.9300 . ?
C2 C3 1.339(13) . ?
C2 H2A 0.9300 . ?
C3 H3A 0.9300 . ?
C4 C5 1.384(12) . ?
C5 C6 1.383(12) . ?
C5 H5A 0.9300 . ?
C6 C7 1.388(12) . ?
C6 H6A 0.9300 . ?
C7 C8 1.378(11) . ?
C7 H7A 0.9300 . ?
C9 H9A 0.9300 . ?
C10 C11 1.343(12) . ?
C10 H10A 0.9300 . ?
C11 H11A 0.9300 . ?
C12 C13 1.519(12) . ?
C12 H12A 0.9700 . ?
C12 H12B 0.9700 . ?
C13 C18 1.379(12) . ?
C13 C14 1.402(13) . ?
C14 C15 1.381(13) . ?
C14 H14A 0.9300 . ?
C15 C16 1.380(12) . ?
C15 H15A 0.9300 . ?
C16 C17 1.391(13) . ?
C16 C19 1.526(12) 2_566 ?
C17 C18 1.389(12) . ?
C17 H17A 0.9300 . ?
C18 H18A 0.9300 . ?
C19 H19A 0.9700 . ?
C19 H19B 0.9700 . ?
C20 C21 1.499(10) . ?
C21 C22 1.381(10) . ?
C21 C23 1.406(10) . ?
C22 C23 1.388(10) 2_566 ?
C22 H22A 0.9300 . ?
C24 C25 1.495(10) . ?
C25 C26 1.390(10) . ?
C25 C27 1.412(10) . ?
C26 C27 1.376(10) 2_665 ?
C26 H26A 0.9300 . ?
C28 C29 1.501(11) . ?
C29 C30 1.374(11) . ?
C29 C31 1.405(11) . ?
C30 C31 1.402(12) 2_655 ?
C31 H31A 0.9300 . ?
C32 C33 1.493(10) . ?
C33 C38 1.388(11) . ?
C33 C34 1.408(10) . ?
C34 C35 1.394(11) . ?
C35 C36 1.385(11) . ?
C35 H35A 0.9300 . ?
C36 C37 1.389(10) . ?
C36 C39 1.518(10) . ?
C37 C38 1.411(11) . ?
C38 H38A 0.9300 . ?
C40 H40A 0.9300 . ?
C41 H41A 0.9600 . ?
C41 H41B 0.9600 . ?
C41 H41C 0.9600 . ?
C42 H42A 0.9600 . ?
C42 H42B 0.9600 . ?
C42 H42C 0.9600 . ?
C43 H43A 0.9300 . ?
C44 H44A 0.9600 . ?
C44 H44B 0.9600 . ?
C44 H44C 0.9600 . ?
C45 H45A 0.9600 . ?
C45 H45B 0.9600 . ?
C45 H45C 0.9600 . ?

loop_
_geom_torsion_atom_site_label_1
_geom_torsion_atom_site_label_2
_geom_torsion_atom_site_label_3
_geom_torsion_atom_site_label_4
_geom_torsion
_geom_torsion_site_symmetry_1
_geom_torsion_site_symmetry_2
_geom_torsion_site_symmetry_3
_geom_torsion_site_symmetry_4
_geom_torsion_publ_flag
C2 N1 C1 N2 0.7(11) . . . . ?
C19 N1 C1 N2 175.7(8) . . . . ?
C3 N2 C1 N1 -0.9(10) . . . . ?
C4 N2 C1 N1 179.9(7) . . . . ?
C1 N1 C2 C3 -0.2(11) . . . . ?
C19 N1 C2 C3 -175.0(9) . . . . ?
N1 C2 C3 N2 -0.4(11) . . . . ?
C1 N2 C3 C2 0.8(11) . . . . ?
C4 N2 C3 C2 180.0(8) . . . . ?
C8 N3 C4 C5 -0.4(13) . . . . ?
C8 N3 C4 N2 -179.3(7) . . . . ?
C1 N2 C4 N3 -15.0(12) . . . . ?
C3 N2 C4 N3 166.0(8) . . . . ?
C1 N2 C4 C5 166.0(8) . . . . ?
C3 N2 C4 C5 -13.0(13) . . . . ?
N3 C4 C5 C6 0.8(13) . . . . ?
N2 C4 C5 C6 179.7(7) . . . . ?
C4 C5 C6 C7 0.4(12) . . . . ?
C5 C6 C7 C8 -1.9(12) . . . . ?
C4 N3 C8 C7 -1.4(13) . . . . ?
C4 N3 C8 N4 -179.1(7) . . . . ?
C6 C7 C8 N3 2.5(13) . . . . ?
C6 C7 C8 N4 -179.9(7) . . . . ?
C9 N4 C8 N3 -0.9(12) . . . . ?
C10 N4 C8 N3 -177.4(8) . . . . ?
C9 N4 C8 C7 -178.8(8) . . . . ?
C10 N4 C8 C7 4.7(13) . . . . ?
C11 N5 C9 N4 0.7(9) . . . . ?
C12 N5 C9 N4 -172.3(7) . . . . ?
C10 N4 C9 N5 -1.0(10) . . . . ?
C8 N4 C9 N5 -178.0(7) . . . . ?
C9 N4 C10 C11 0.9(10) . . . . ?
C8 N4 C10 C11 177.8(8) . . . . ?
N4 C10 C11 N5 -0.4(10) . . . . ?
C9 N5 C11 C10 -0.2(10) . . . . ?
C12 N5 C11 C10 172.6(8) . . . . ?
C9 N5 C12 C13 -65.8(11) . . . . ?
C11 N5 C12 C13 122.4(9) . . . . ?
N5 C12 C13 C18 121.4(10) . . . . ?
N5 C12 C13 C14 -63.7(11) . . . . ?
C18 C13 C14 C15 -3.2(15) . . . . ?
C12 C13 C14 C15 -178.2(9) . . . . ?
C13 C14 C15 C16 1.7(16) . . . . ?
C14 C15 C16 C17 0.5(16) . . . . ?
C14 C15 C16 C19 -175.6(10) . . . 2_566 ?
C15 C16 C17 C18 -1.1(15) . . . . ?
C19 C16 C17 C18 174.8(9) 2_566 . . . ?
C14 C13 C18 C17 2.7(15) . . . . ?
C12 C13 C18 C17 177.6(8) . . . . ?
C16 C17 C18 C13 -0.5(15) . . . . ?
C1 N1 C19 C16 112.6(11) . . . 2_566 ?
C2 N1 C19 C16 -73.3(12) . . . 2_566 ?
Tb1 O7 C20 O8 0.3(8) . . . . ?
Tb1 O7 C20 C21 -179.8(7) . . . . ?
Tb1 O8 C20 O7 -0.3(8) . . . . ?
Tb1 O8 C20 C21 179.8(6) . . . . ?
O7 C20 C21 C22 4.2(12) . . . . ?
O8 C20 C21 C22 -175.9(7) . . . . ?
O7 C20 C21 C23 -173.8(7) . . . . ?
O8 C20 C21 C23 6.1(11) . . . . ?
C23 C21 C22 C23 0.1(13) . . . 2_566 ?
C20 C21 C22 C23 -178.0(7) . . . 2_566 ?
C22 C21 C23 O9 179.7(7) . . . . ?
C20 C21 C23 O9 -2.2(12) . . . . ?
C22 C21 C23 C22 -0.1(13) . . . 2_566 ?
C20 C21 C23 C22 178.0(7) . . . 2_566 ?
Tb1 O5 C24 O4 29.7(13) . . . . ?
Tb1 O5 C24 C25 -149.5(6) . . . . ?
O5 C24 C25 C26 178.7(8) . . . . ?
O4 C24 C25 C26 -0.4(12) . . . . ?
O5 C24 C25 C27 -1.3(12) . . . . ?
O4 C24 C25 C27 179.6(8) . . . . ?
C27 C25 C26 C27 0.8(14) . . . 2_665 ?
C24 C25 C26 C27 -179.2(8) . . . 2_665 ?
C26 C25 C27 C26 -0.8(14) . . . 2_665 ?
C24 C25 C27 C26 179.2(8) . . . 2_665 ?
C26 C25 C27 O6 178.4(7) . . . . ?
C24 C25 C27 O6 -1.6(12) . . . . ?
Tb1 O1 C28 O2 -8.2(7) . . . . ?
Tb1 O1 C28 C29 170.2(7) . . . . ?
Tb1 O2 C28 O1 9.7(9) . . . . ?
Tb1 O2 C28 C29 -168.8(6) . . . . ?
O1 C28 C29 C30 -170.9(8) . . . . ?
O2 C28 C29 C30 7.5(12) . . . . ?
Tb1 C28 C29 C30 -31(3) . . . . ?
O1 C28 C29 C31 8.0(12) . . . . ?
O2 C28 C29 C31 -173.5(8) . . . . ?
Tb1 C28 C29 C31 148(2) . . . . ?
C31 C29 C30 O3 -178.5(8) . . . . ?
C28 C29 C30 O3 0.4(13) . . . . ?
C31 C29 C30 C31 -0.2(14) . . . 2_655 ?
C28 C29 C30 C31 178.7(8) . . . 2_655 ?
C30 C29 C31 C30 0.2(14) . . . 2_655 ?
C28 C29 C31 C30 -178.7(8) . . . 2_655 ?
Tb1 O11 C32 O10 19.2(13) . . . . ?
Tb1 O11 C32 C33 -159.2(5) . . . . ?
O10 C32 C33 C38 -6.1(12) . . . . ?
O11 C32 C33 C38 172.3(7) . . . . ?
O10 C32 C33 C34 170.2(7) . . . . ?
O11 C32 C33 C34 -11.3(12) . . . . ?
C38 C33 C34 O12 -176.9(7) . . . . ?
C32 C33 C34 O12 6.7(12) . . . . ?
C38 C33 C34 C35 1.7(12) . . . . ?
C32 C33 C34 C35 -174.8(7) . . . . ?
O12 C34 C35 C36 178.4(7) . . . . ?
C33 C34 C35 C36 -0.2(12) . . . . ?
C34 C35 C36 C37 -2.0(12) . . . . ?
C34 C35 C36 C39 179.8(7) . . . . ?
C35 C36 C37 O15 -177.7(8) . . . . ?
C39 C36 C37 O15 0.5(12) . . . . ?
C35 C36 C37 C38 2.6(12) . . . . ?
C39 C36 C37 C38 -179.1(7) . . . . ?
C34 C33 C38 C37 -1.0(13) . . . . ?
C32 C33 C38 C37 175.5(8) . . . . ?
O15 C37 C38 C33 179.1(8) . . . . ?
C36 C37 C38 C33 -1.2(13) . . . . ?
C35 C36 C39 O13 -9.8(12) . . . . ?
C37 C36 C39 O13 172.0(8) . . . . ?
C35 C36 C39 O14 172.1(7) . . . . ?
C37 C36 C39 O14 -6.1(11) . . . . ?
C42 N6 C40 O16 1.7(17) . . . . ?
C41 N6 C40 O16 -177.7(10) . . . . ?
C45 N7 C43 O17 4.2(18) . . . . ?
C44 N7 C43 O17 -179.4(10) . . . . ?
